data_9006343
loop_
_publ_author_name
'Bonaccorsi, E.'
'Comodi, P.'
'Merlino, S.'

_publ_section_title
;
 Thermal behaviour of davyne-group minerals
 Sample: T = 293 K
;
_journal_name_full 'Physics and Chemistry of Minerals'
_journal_page_first 367
_journal_page_last 374
_journal_volume 22
_journal_year 1995
_chemical_formula_sum 'Al3 Ca Cl1.12 K0.99 Na2.01 O13.76 S0.44 Si3'
_chemical_name_mineral Microsommite
_space_group_IT_number 173
_symmetry_space_group_name_Hall 'P 6c'
_symmetry_space_group_name_H-M 'P 63'
_cell_angle_alpha 90
_cell_angle_beta 90
_cell_angle_gamma 120
_cell_formula_units_Z 2
_cell_length_a 12.784
_cell_length_b 12.784
_cell_length_c 5.346
_cell_volume 756.647
_database_code_amcsd 0007925
_diffrn_ambient_temperature 293
_exptl_crystal_density_diffrn 2.476
_cod_original_formula_sum 'Ca Cl1.12 Na2.01 K.99 S.44 O13.76 Si3 Al3'
_cod_database_code 9006343

loop_
_space_group_symop_operation_xyz
x,y,z
x-y,x,1/2+z
-y,x-y,z
-x,-y,1/2+z
-x+y,-x,z
y,-x+y,1/2+z

loop_
_atom_site_label
_atom_site_fract_x
_atom_site_fract_y
_atom_site_fract_z
_atom_site_occupancy
_atom_site_U_iso_or_equiv
_atom_site_type_symbol
_atom_site_attached_hydrogens
Ca 0.33333 0.66667 0.07500 1.00000 0.01380 Ca 0
Cl 0.36210 0.68100 0.25300 0.33333 0.05200 Cl 0
Na1 0.15170 0.30890 0.30700 0.50000 0.02900 Na 0
K 0.21930 0.11250 0.79800 0.33000 0.04000 K 0
Na2 0.21930 0.11250 0.79800 0.17000 0.04000 Na 0
S1 0.00000 0.00000 0.30000 0.44000 0.03300 S 0
OA1 0.00000 0.00000 0.58700 0.22000 0.08000 O 0
OA2 0.00000 0.00000 0.01300 0.22000 0.08000 O 0
OB1 0.06300 0.11600 0.18700 0.22000 0.08000 O 0
OB2 0.05200 0.12100 0.40300 0.22000 0.06000 O 0
Cl* 0.09700 0.09000 0.08000 0.04000 0.08000 Cl 0
Si 0.32780 0.40980 0.78250 1.00000 0.00690 Si 0
Al 0.06960 0.40990 0.78060 1.00000 0.00730 Al 0
O1 0.21170 0.42530 0.74700 1.00000 0.01900 O 0
O2 0.10670 0.55990 0.77400 1.00000 0.01800 O 0
O3 -0.02290 0.31780 0.53600 1.00000 0.01800 O 0
O4 0.00370 0.33260 0.05300 1.00000 0.01200 O 0

loop_
_cod_changelog_entry_id
_cod_changelog_entry_author
_cod_changelog_entry_date
_cod_changelog_entry_text
1
;cod-tools version 3.8.0
Id: cif_guess_AMCSD_atom_types 9581 2023-05-17 12:35:41Z saulius
;
2023-05-23T09:19:53+03:00
;Derived atom types and hydrogen counts
from atom names that follow the AMCSD naming convention
(Wat == water, O-H == hydroxyl).
;
2
;cod-tools version 3.10.1
Id: cif_fix_AMCSD_atom_labels 10224 2024-08-07 11:09:31Z saulius
;
2024-08-07T19:39:51+03:00
;Changed the following '_atom_site_label' values:
the first duplicated label 'Na'  converted to 'Na1'
duplicated label 'Na' at index 4 converted to 'Na2'
;

loop_
_cod_related_entry_id
_cod_related_entry_database
_cod_related_entry_code
1 AMCSD 0007925
